data_1532857
loop_
_publ_author_name
'Matsumura, T.'
'Kanno, R.'
'Sonoyama, N.'

_publ_section_title
;
 Synthesis, structure and electrochemical properties of layered material,
 Li2/3 (Mn1/3 Fe2/3) O2 with mixed stacking states
;
_journal_name_full 'Solid State Ionics'
_journal_page_first 31
_journal_page_last 39
_journal_volume 161
_journal_year 2003
_chemical_formula_sum 'Fe0.667 Mn0.333 Na0.75 O2'
_chemical_name_systematic 'Na0.75 ((Mn0.333 Fe0.667) O2)'
_space_group_IT_number 194
_symmetry_space_group_name_Hall '-P 6c 2c'
_symmetry_space_group_name_H-M 'P 63/m m c'
_cell_angle_alpha 90
_cell_angle_beta 90
_cell_angle_gamma 120
_cell_formula_units_Z 2
_cell_length_a 2.9375
_cell_length_b 2.9375
_cell_length_c 11.1974
_cell_volume 83.677
_citation_journal_id_ASTM SSIOD3
_cod_data_source_file Matsumura_SSIOD3_2003_922.cif
_cod_data_source_block Fe0.667Mn0.333Na0.75O2
_cod_original_cell_volume 83.67651
_cod_database_code 1532857

loop_
_symmetry_equiv_pos_as_xyz
x,y,z
x-y,x,z+1/2
-y,x-y,z
-x,-y,z+1/2
-x+y,-x,z
y,-x+y,z+1/2
-y,-x,-z+1/2
x-y,-y,-z
x,x-y,-z+1/2
y,x,-z
-x+y,y,-z+1/2
-x,-x+y,-z
-x,-y,-z
-x+y,-x,-z-1/2
y,-x+y,-z
x,y,-z-1/2
x-y,x,-z
-y,x-y,-z-1/2
y,x,z-1/2
-x+y,y,z
-x,-x+y,z-1/2
-y,-x,z
x-y,-y,z-1/2
x,x-y,z

loop_
_atom_site_label
_atom_site_type_symbol
_atom_site_fract_x
_atom_site_fract_y
_atom_site_fract_z
_atom_site_occupancy
_atom_site_U_iso_or_equiv
O1 O-2 0.3333 0.6667 0.89 1 0.0
Fe1 Fe+3 0 0 0 0.667 0.0
Mn1 Mn+3 0 0 0 0.333 0.0
Na1 Na+1 0 0 0.25 0.181 0.0
Na2 Na+1 0.6667 0.3333 0.25 0.358 0.0
Na3 Na+1 0 0 0.439 0.105 0.0
